data_4310220
loop_
_publ_author_name
'Wlodzimierz Galezowski'
'Maciej Kubicki'

_publ_contact_author
;
Maciej Kubicki   
Faculty of Chemistry 
Adam Mickiewicz University
Grunwaldzka 6              
60-780 Pozna\'n   
Poland             
;
_publ_contact_author_email mkubicki@amu.edu.pl
_publ_section_title
;
X-ray Structures and Homolysis of Some Alkylcobalt(III) Phthalocyanine
Complexes
;
_journal_name_full 'Inorganic Chemistry'
_journal_page_first 9902
_journal_page_last 9913
_journal_paper_doi 10.1021/ic051078p
_journal_volume 44
_journal_year 2005
_chemical_formula_moiety 'C38 H24 Co N9, 0.5(C5 H5 N)'
_chemical_formula_sum 'C40.5 H26.5 Co N9.5'
_chemical_formula_weight 705.14
_chemical_name_systematic
; 
(Phthalocyaninato)-methyl-pyridine-cobalt(iii) pyridine 
solvate
;
_space_group_IT_number 14
_symmetry_cell_setting monoclinic
_symmetry_space_group_name_Hall '-P 2ybc'
_symmetry_space_group_name_H-M 'P 1 21/c 1'
_atom_sites_solution_hydrogens geom
_atom_sites_solution_primary direct
_atom_sites_solution_secondary difmap
_audit_creation_method SHELXL-97
_cell_angle_alpha 90.00
_cell_angle_beta 104.36(3)
_cell_angle_gamma 90.00
_cell_formula_units_Z 4
_cell_length_a 10.530(2)
_cell_length_b 14.977(3)
_cell_length_c 20.736(4)
_cell_measurement_reflns_used 5722
_cell_measurement_temperature 100(1)
_cell_measurement_theta_max 22
_cell_measurement_theta_min 4
_cell_volume 3168.1(11)
_computing_cell_refinement 'CrysAlisCCD v.169 (Oxford Diffraction, 2002a)'
_computing_data_collection 'CrysAlisCCD v.169 (Oxford Diffraction, 2002a)'
_computing_data_reduction 'CrysAlisRed v.169 (Oxford Diffraction, 2002b)'
_computing_structure_refinement 'SHELXL-97 (Sheldrick, 1997)'
_computing_structure_solution 'SHELXS-97 (Sheldrick, 1990)'
_diffrn_ambient_temperature 100(1)
_diffrn_measured_fraction_theta_full 0.992
_diffrn_measured_fraction_theta_max 0.992
_diffrn_measurement_device_type 'KUMA KM4CCD four-circle diffractometer'
_diffrn_measurement_method '\w scan'
_diffrn_radiation_monochromator graphite
_diffrn_radiation_source 'fine-focus sealed tube'
_diffrn_radiation_type MoK\a
_diffrn_radiation_wavelength 0.71073
_diffrn_reflns_av_R_equivalents 0.0327
_diffrn_reflns_av_sigmaI/netI 0.0487
_diffrn_reflns_limit_h_max 12
_diffrn_reflns_limit_h_min -12
_diffrn_reflns_limit_k_max 17
_diffrn_reflns_limit_k_min -12
_diffrn_reflns_limit_l_max 24
_diffrn_reflns_limit_l_min -21
_diffrn_reflns_number 15858
_diffrn_reflns_theta_full 25.00
_diffrn_reflns_theta_max 25.00
_diffrn_reflns_theta_min 3.38
_exptl_absorpt_coefficient_mu 0.591
_exptl_absorpt_correction_T_max 0.886
_exptl_absorpt_correction_T_min 0.828
_exptl_absorpt_correction_type multi-scan
_exptl_absorpt_process_details 'SORTAV (Blessing, 1989)'
_exptl_crystal_colour black
_exptl_crystal_density_diffrn 1.478
_exptl_crystal_density_method 'not measured'
_exptl_crystal_description prism
_exptl_crystal_F_000 1452
_exptl_crystal_size_max 0.25
_exptl_crystal_size_mid 0.25
_exptl_crystal_size_min 0.2
_refine_diff_density_max 1.321
_refine_diff_density_min -1.023
_refine_diff_density_rms 0.077
_refine_ls_extinction_method none
_refine_ls_goodness_of_fit_ref 1.126
_refine_ls_hydrogen_treatment constr
_refine_ls_matrix_type full
_refine_ls_number_parameters 457
_refine_ls_number_reflns 5542
_refine_ls_number_restraints 12
_refine_ls_restrained_S_all 1.154
_refine_ls_R_factor_all 0.0805
_refine_ls_R_factor_gt 0.0589
_refine_ls_shift/su_max 0.003
_refine_ls_shift/su_mean 0.000
_refine_ls_structure_factor_coef Fsqd
_refine_ls_weighting_details 'calc w=1/[\s^2^(Fo^2^)+(0.0696P)^2^+2.7153P] where P=(Fo^2^+2Fc^2^)/3'
_refine_ls_weighting_scheme calc
_refine_ls_wR_factor_gt 0.1351
_refine_ls_wR_factor_ref 0.1468
_reflns_number_gt 4409
_reflns_number_total 5542
_reflns_threshold_expression >2sigma(I)
_cod_data_source_file ic051078psi20050629_060644.cif
_cod_data_source_block 2
_cod_depositor_comments
;
The following automatic conversions were performed:

data name '_atom_site_symetry_multiplicity' was replaced with
'_atom_site_symmetry_multiplicity' as specified in the replacement
file 'data/replacement-values/replacement_tags.lst'.

Automatic conversion script
Id: cif_correct_tags 9268 2022-04-12 08:56:07Z antanas 
;
_cod_database_code 4310220

loop_
_symmetry_equiv_pos_as_xyz
'x, y, z'
'-x, y+1/2, -z+1/2'
'-x, -y, -z'
'x, -y-1/2, z-1/2'

loop_
_atom_site_label
_atom_site_type_symbol
_atom_site_fract_x
_atom_site_fract_y
_atom_site_fract_z
_atom_site_U_iso_or_equiv
_atom_site_adp_type
_atom_site_occupancy
_atom_site_symmetry_multiplicity
_atom_site_calc_flag
_atom_site_refinement_flags
_atom_site_disorder_assembly
_atom_site_disorder_group
Co1 Co 0.12828(5) 0.06823(3) 0.31661(2) 0.01497(17) Uani 1 1 d . . .
C11 C 0.0454(4) 0.1778(3) 0.26999(19) 0.0249(9) Uani 1 1 d . . .
H11A H -0.0238 0.1608 0.2309 0.035 Uiso 1 1 calc R . .
H11B H 0.1118 0.2134 0.2559 0.035 Uiso 1 1 calc R . .
H11C H 0.0074 0.2132 0.3003 0.035 Uiso 1 1 calc R . .
N21 N 0.2207(3) -0.0506(2) 0.36811(15) 0.0167(7) Uani 1 1 d . . .
C22 C 0.1985(4) -0.1319(2) 0.3410(2) 0.0233(9) Uani 1 1 d . . .
H22 H 0.1416 -0.1373 0.2978 0.028 Uiso 1 1 calc R . .
C23 C 0.2546(4) -0.2084(3) 0.3729(2) 0.0299(10) Uani 1 1 d . . .
H23 H 0.2365 -0.2649 0.3518 0.036 Uiso 1 1 calc R . .
C24 C 0.3370(5) -0.2020(3) 0.4357(2) 0.0339(10) Uani 1 1 d . . .
H24 H 0.3765 -0.2537 0.4587 0.041 Uiso 1 1 calc R . .
C25 C 0.3607(4) -0.1185(3) 0.4643(2) 0.0293(10) Uani 1 1 d . . .
H25 H 0.4172 -0.1118 0.5075 0.035 Uiso 1 1 calc R . .
C26 C 0.3015(4) -0.0451(3) 0.42941(19) 0.0240(9) Uani 1 1 d . . .
H26 H 0.3184 0.0121 0.4496 0.029 Uiso 1 1 calc R . .
N1A N 0.2978(3) 0.11730(19) 0.31922(14) 0.0164(7) Uani 1 1 d . . .
C2A C 0.3663(3) 0.1069(2) 0.27168(17) 0.0152(8) Uani 1 1 d . . .
C3A C 0.4910(3) 0.1533(2) 0.29117(18) 0.0172(8) Uani 1 1 d . . .
C4A C 0.5945(4) 0.1594(2) 0.26099(19) 0.0201(8) Uani 1 1 d . . .
H4A H 0.5908 0.1317 0.2193 0.024 Uiso 1 1 calc R . .
C5A C 0.7032(4) 0.2074(2) 0.29409(19) 0.0212(8) Uani 1 1 d . . .
H5A H 0.7771 0.2112 0.2756 0.025 Uiso 1 1 calc R . .
C6A C 0.7067(4) 0.2505(3) 0.35409(19) 0.0226(9) Uani 1 1 d . . .
H6A H 0.7818 0.2843 0.3751 0.027 Uiso 1 1 calc R . .
C7A C 0.6025(4) 0.2448(3) 0.38351(18) 0.0214(8) Uani 1 1 d . . .
H7A H 0.6051 0.2741 0.4245 0.026 Uiso 1 1 calc R . .
C8A C 0.4937(3) 0.1948(2) 0.35123(18) 0.0177(8) Uani 1 1 d . . .
C9A C 0.3717(3) 0.1715(2) 0.36803(17) 0.0165(8) Uani 1 1 d . . .
N1AB N 0.3305(3) 0.0630(2) 0.21455(14) 0.0162(7) Uani 1 1 d . . .
N1B N 0.1216(3) 0.01535(19) 0.23122(14) 0.0167(7) Uani 1 1 d . . .
C2B C 0.0193(4) -0.0314(2) 0.19215(18) 0.0185(8) Uani 1 1 d . . .
C3B C 0.0486(4) -0.0565(2) 0.12959(18) 0.0193(8) Uani 1 1 d . . .
C4B C -0.0211(4) -0.1031(3) 0.07457(18) 0.0219(8) Uani 1 1 d . . .
H4B H -0.1054 -0.1269 0.0731 0.026 Uiso 1 1 calc R . .
C5B C 0.0352(4) -0.1140(3) 0.02217(18) 0.0226(9) Uani 1 1 d . . .
H5B H -0.0108 -0.1458 -0.0162 0.027 Uiso 1 1 calc R . .
C6B C 0.1591(4) -0.0790(2) 0.02422(19) 0.0228(9) Uani 1 1 d . . .
H6B H 0.1954 -0.0870 -0.0130 0.027 Uiso 1 1 calc R . .
C7B C 0.2305(4) -0.0326(3) 0.07947(18) 0.0217(8) Uani 1 1 d . . .
H7B H 0.3151 -0.0093 0.0810 0.026 Uiso 1 1 calc R . .
C8B C 0.1726(4) -0.0219(2) 0.13215(18) 0.0187(8) Uani 1 1 d . . .
C9B C 0.2164(3) 0.0228(2) 0.19614(17) 0.0159(8) Uani 1 1 d . . .
N1BC N -0.0924(3) -0.0543(2) 0.20639(16) 0.0215(7) Uani 1 1 d . . .
N1C N -0.0416(3) 0.01876(19) 0.31401(14) 0.0168(7) Uani 1 1 d . . .
C2C C -0.1096(4) 0.0270(2) 0.36230(17) 0.0167(8) Uani 1 1 d . . .
C3C C -0.2351(3) -0.0187(2) 0.34162(18) 0.0176(8) Uani 1 1 d . . .
C4C C -0.3381(4) -0.0291(2) 0.37192(19) 0.0205(8) Uani 1 1 d . . .
H4C H -0.3345 -0.0048 0.4146 0.025 Uiso 1 1 calc R . .
C5C C -0.4458(4) -0.0766(2) 0.3370(2) 0.0231(9) Uani 1 1 d . . .
H5C H -0.5184 -0.0842 0.3560 0.028 Uiso 1 1 calc R . .
C6C C -0.4512(4) -0.1133(3) 0.2751(2) 0.0257(9) Uani 1 1 d . . .
H6C H -0.5270 -0.1458 0.2529 0.031 Uiso 1 1 calc R . .
C7C C -0.3484(4) -0.1037(3) 0.2449(2) 0.0241(9) Uani 1 1 d . . .
H7C H -0.3514 -0.1294 0.2026 0.029 Uiso 1 1 calc R . .
C8C C -0.2404(4) -0.0546(3) 0.27956(19) 0.0202(8) Uani 1 1 d . . .
C9C C -0.1190(4) -0.0304(2) 0.26309(18) 0.0192(8) Uani 1 1 d . . .
N1CD N -0.0728(3) 0.06902(19) 0.41961(15) 0.0168(7) Uani 1 1 d . . .
N1D N 0.1332(3) 0.12214(19) 0.40126(14) 0.0164(7) Uani 1 1 d . . .
C2D C 0.2320(3) 0.1739(2) 0.43833(17) 0.0157(8) Uani 1 1 d . . .
C3D C 0.2020(4) 0.1982(2) 0.50104(17) 0.0176(8) Uani 1 1 d . . .
C4D C 0.2685(4) 0.2469(2) 0.55625(18) 0.0216(8) Uani 1 1 d . . .
H4D H 0.3506 0.2740 0.5576 0.026 Uiso 1 1 calc R . .
C5D C 0.2110(4) 0.2544(2) 0.60909(18) 0.0231(9) Uani 1 1 d . . .
H5D H 0.2546 0.2875 0.6473 0.028 Uiso 1 1 calc R . .
C6D C 0.0902(4) 0.2146(3) 0.60771(18) 0.0230(9) Uani 1 1 d . . .
H6D H 0.0534 0.2211 0.6449 0.028 Uiso 1 1 calc R . .
C7D C 0.0238(4) 0.1662(2) 0.55334(18) 0.0195(8) Uani 1 1 d . . .
H7D H -0.0582 0.1389 0.5523 0.023 Uiso 1 1 calc R . .
C8D C 0.0811(3) 0.1587(2) 0.49998(17) 0.0167(8) Uani 1 1 d . . .
C9D C 0.0402(4) 0.1127(2) 0.43700(17) 0.0154(8) Uani 1 1 d . . .
N1DA N 0.3422(3) 0.1985(2) 0.42356(14) 0.0178(7) Uani 1 1 d . . .
N1S C 0.4623(9) 0.9190(6) -0.0527(4) 0.0469(10) Uiso 0.50 1 d PD . .
C2S N 0.5454(11) 0.9222(7) 0.0115(4) 0.0469(10) Uiso 0.50 1 d PD . .
H2S H 0.5857 0.8745 0.0314 0.056 Uiso 0.50 1 d PR . .
C6S C 0.3891(9) 0.9826(6) -0.0943(4) 0.0469(10) Uiso 0.50 1 d PD . .
H6S H 0.3386 0.9724 -0.1384 0.056 Uiso 0.50 1 d PR . .
C5S C 0.3957(9) 1.0630(6) -0.0630(4) 0.0469(10) Uiso 0.50 1 d PD . .
H5S H 0.3441 1.1113 -0.0848 0.056 Uiso 0.50 1 d PR . .
C4S C 0.4744(13) 1.0735(8) 0.0032(5) 0.0469(10) Uiso 0.50 1 d PD . .
H4S H 0.4791 1.1291 0.0256 0.056 Uiso 0.50 1 d PR . .
C3S C 0.5570(9) 1.0073(6) 0.0385(4) 0.0469(10) Uiso 0.50 1 d PD . .
H3S H 0.6199 1.0142 0.0799 0.056 Uiso 0.50 1 d PR . .

loop_
_atom_site_aniso_label
_atom_site_aniso_U_11
_atom_site_aniso_U_22
_atom_site_aniso_U_33
_atom_site_aniso_U_23
_atom_site_aniso_U_13
_atom_site_aniso_U_12
Co1 0.0135(3) 0.0183(3) 0.0137(3) -0.0006(2) 0.00451(19) -0.0010(2)
C11 0.022(2) 0.030(2) 0.023(2) 0.0046(17) 0.0057(17) 0.0021(17)
N21 0.0148(16) 0.0200(16) 0.0178(16) 0.0021(13) 0.0088(13) 0.0002(13)
C22 0.027(2) 0.022(2) 0.024(2) -0.0002(17) 0.0122(17) -0.0008(17)
C23 0.043(3) 0.021(2) 0.029(2) 0.0006(18) 0.016(2) 0.0048(19)
C24 0.049(3) 0.028(2) 0.026(2) 0.0079(19) 0.012(2) 0.014(2)
C25 0.034(2) 0.031(2) 0.021(2) 0.0040(18) 0.0045(18) 0.0109(19)
C26 0.024(2) 0.025(2) 0.023(2) 0.0022(17) 0.0069(17) 0.0003(17)
N1A 0.0161(16) 0.0163(16) 0.0170(15) 0.0017(13) 0.0046(13) -0.0002(13)
C2A 0.0158(18) 0.0136(17) 0.0173(18) 0.0041(15) 0.0061(15) 0.0016(15)
C3A 0.0136(18) 0.0152(18) 0.022(2) 0.0040(15) 0.0038(15) 0.0024(15)
C4A 0.020(2) 0.0193(19) 0.022(2) 0.0025(16) 0.0067(16) 0.0026(16)
C5A 0.0178(19) 0.020(2) 0.027(2) 0.0072(17) 0.0076(16) 0.0024(16)
C6A 0.020(2) 0.023(2) 0.025(2) 0.0045(17) 0.0050(16) -0.0041(16)
C7A 0.022(2) 0.023(2) 0.0188(19) 0.0010(16) 0.0049(16) -0.0039(16)
C8A 0.0163(19) 0.0164(18) 0.0196(19) 0.0048(15) 0.0030(15) 0.0001(15)
C9A 0.0161(19) 0.0172(19) 0.0156(18) 0.0032(15) 0.0028(15) 0.0004(15)
N1AB 0.0143(16) 0.0187(16) 0.0160(16) 0.0027(13) 0.0047(12) 0.0023(13)
N1B 0.0160(16) 0.0176(16) 0.0165(16) 0.0001(13) 0.0042(12) -0.0006(13)
C2B 0.0147(19) 0.0207(19) 0.0199(19) -0.0002(16) 0.0042(15) 0.0006(15)
C3B 0.0188(19) 0.022(2) 0.0181(19) -0.0008(16) 0.0061(15) 0.0038(16)
C4B 0.020(2) 0.026(2) 0.019(2) -0.0034(17) 0.0035(16) 0.0009(17)
C5B 0.028(2) 0.021(2) 0.0160(19) -0.0030(16) 0.0010(16) 0.0043(17)
C6B 0.029(2) 0.024(2) 0.0169(19) 0.0002(16) 0.0102(17) 0.0048(18)
C7B 0.024(2) 0.025(2) 0.018(2) 0.0018(16) 0.0085(16) 0.0019(17)
C8B 0.0187(19) 0.0181(19) 0.0192(19) -0.0006(15) 0.0047(15) -0.0007(16)
C9B 0.0154(19) 0.0158(19) 0.0178(19) 0.0025(15) 0.0065(15) 0.0034(15)
N1BC 0.0170(16) 0.0275(18) 0.0206(17) -0.0048(14) 0.0061(13) -0.0037(14)
N1C 0.0158(16) 0.0174(16) 0.0167(16) -0.0007(13) 0.0033(13) -0.0007(13)
C2C 0.0179(19) 0.0154(18) 0.0173(19) 0.0030(15) 0.0052(15) 0.0034(15)
C3C 0.0173(19) 0.0146(19) 0.021(2) 0.0020(15) 0.0048(15) 0.0007(15)
C4C 0.020(2) 0.022(2) 0.021(2) 0.0016(16) 0.0069(16) 0.0019(16)
C5C 0.0169(19) 0.024(2) 0.031(2) 0.0048(18) 0.0096(17) -0.0020(16)
C6C 0.019(2) 0.021(2) 0.036(2) -0.0003(18) 0.0052(18) -0.0031(17)
C7C 0.019(2) 0.026(2) 0.027(2) -0.0051(18) 0.0062(17) -0.0038(17)
C8C 0.0160(19) 0.024(2) 0.022(2) 0.0012(16) 0.0061(16) -0.0012(16)
C9C 0.0169(19) 0.022(2) 0.0195(19) 0.0000(16) 0.0053(15) -0.0023(16)
N1CD 0.0187(16) 0.0130(15) 0.0196(16) 0.0000(13) 0.0065(13) -0.0003(13)
N1D 0.0163(16) 0.0161(16) 0.0171(15) 0.0012(12) 0.0049(13) -0.0005(13)
C2D 0.0185(19) 0.0153(18) 0.0141(18) 0.0002(14) 0.0060(15) 0.0007(15)
C3D 0.0205(19) 0.0146(18) 0.0180(19) 0.0050(15) 0.0050(15) 0.0022(15)
C4D 0.023(2) 0.021(2) 0.021(2) 0.0008(16) 0.0047(16) -0.0015(16)
C5D 0.033(2) 0.0184(19) 0.0175(19) -0.0023(16) 0.0046(17) -0.0008(17)
C6D 0.031(2) 0.022(2) 0.0183(19) -0.0014(16) 0.0097(17) 0.0031(18)
C7D 0.025(2) 0.0171(19) 0.0186(19) 0.0019(15) 0.0102(16) 0.0003(16)
C8D 0.0188(19) 0.0156(18) 0.0157(18) 0.0020(15) 0.0042(15) 0.0002(15)
C9D 0.0195(19) 0.0113(18) 0.0170(18) 0.0025(15) 0.0078(15) 0.0015(15)
N1DA 0.0187(16) 0.0189(16) 0.0154(15) 0.0007(13) 0.0033(13) -0.0024(13)

loop_
_atom_type_symbol
_atom_type_description
_atom_type_scat_dispersion_real
_atom_type_scat_dispersion_imag
_atom_type_scat_source
C C 0.0033 0.0016 'International Tables Vol C Tables 4.2.6.8 and 6.1.1.4'
H H 0.0000 0.0000 'International Tables Vol C Tables 4.2.6.8 and 6.1.1.4'
N N 0.0061 0.0033 'International Tables Vol C Tables 4.2.6.8 and 6.1.1.4'
Co Co 0.3494 0.9721 'International Tables Vol C Tables 4.2.6.8 and 6.1.1.4'

loop_
_geom_angle_atom_site_label_1
_geom_angle_atom_site_label_2
_geom_angle_atom_site_label_3
_geom_angle
_geom_angle_site_symmetry_1
_geom_angle_site_symmetry_3
_geom_angle_publ_flag
N1A Co1 N1D 89.94(13) . . ?
N1A Co1 N1C 179.89(14) . . ?
N1D Co1 N1C 90.11(13) . . ?
N1A Co1 N1B 90.28(13) . . ?
N1D Co1 N1B 179.25(13) . . ?
N1C Co1 N1B 89.68(13) . . ?
N1A Co1 C11 89.46(15) . . ?
N1D Co1 C11 90.37(15) . . ?
N1C Co1 C11 90.64(15) . . ?
N1B Co1 C11 88.91(15) . . ?
N1A Co1 N21 89.98(12) . . ?
N1D Co1 N21 89.30(12) . . ?
N1C Co1 N21 89.92(12) . . ?
N1B Co1 N21 91.42(12) . . ?
C11 Co1 N21 179.35(15) . . ?
Co1 C11 H11A 109.5 . . ?
Co1 C11 H11B 109.5 . . ?
H11A C11 H11B 109.5 . . ?
Co1 C11 H11C 109.5 . . ?
H11A C11 H11C 109.5 . . ?
H11B C11 H11C 109.5 . . ?
C22 N21 C26 117.1(3) . . ?
C22 N21 Co1 121.9(3) . . ?
C26 N21 Co1 121.0(3) . . ?
N21 C22 C23 123.1(4) . . ?
N21 C22 H22 118.5 . . ?
C23 C22 H22 118.5 . . ?
C24 C23 C22 119.3(4) . . ?
C24 C23 H23 120.4 . . ?
C22 C23 H23 120.4 . . ?
C23 C24 C25 118.4(4) . . ?
C23 C24 H24 120.8 . . ?
C25 C24 H24 120.8 . . ?
C26 C25 C24 119.1(4) . . ?
C26 C25 H25 120.4 . . ?
C24 C25 H25 120.4 . . ?
N21 C26 C25 123.0(4) . . ?
N21 C26 H26 118.5 . . ?
C25 C26 H26 118.5 . . ?
C2A N1A C9A 107.1(3) . . ?
C2A N1A Co1 126.1(2) . . ?
C9A N1A Co1 126.8(2) . . ?
N1AB C2A N1A 128.1(3) . . ?
N1AB C2A C3A 121.6(3) . . ?
N1A C2A C3A 110.3(3) . . ?
C8A C3A C4A 122.2(3) . . ?
C8A C3A C2A 106.3(3) . . ?
C4A C3A C2A 131.5(3) . . ?
C5A C4A C3A 117.2(4) . . ?
C5A C4A H4A 121.4 . . ?
C3A C4A H4A 121.4 . . ?
C4A C5A C6A 121.3(4) . . ?
C4A C5A H5A 119.4 . . ?
C6A C5A H5A 119.4 . . ?
C7A C6A C5A 121.1(4) . . ?
C7A C6A H6A 119.4 . . ?
C5A C6A H6A 119.4 . . ?
C6A C7A C8A 117.9(4) . . ?
C6A C7A H7A 121.0 . . ?
C8A C7A H7A 121.0 . . ?
C3A C8A C7A 120.2(3) . . ?
C3A C8A C9A 106.6(3) . . ?
C7A C8A C9A 133.2(3) . . ?
N1DA C9A N1A 127.3(3) . . ?
N1DA C9A C8A 123.0(3) . . ?
N1A C9A C8A 109.7(3) . . ?
C9B N1AB C2A 121.6(3) . . ?
C2B N1B C9B 107.2(3) . . ?
C2B N1B Co1 126.8(2) . . ?
C9B N1B Co1 125.9(2) . . ?
N1BC C2B N1B 127.7(3) . . ?
N1BC C2B C3B 121.8(3) . . ?
N1B C2B C3B 110.5(3) . . ?
C4B C3B C8B 121.3(3) . . ?
C4B C3B C2B 132.8(3) . . ?
C8B C3B C2B 105.9(3) . . ?
C5B C4B C3B 117.9(4) . . ?
C5B C4B H4B 121.0 . . ?
C3B C4B H4B 121.0 . . ?
C4B C5B C6B 121.1(4) . . ?
C4B C5B H5B 119.5 . . ?
C6B C5B H5B 119.5 . . ?
C7B C6B C5B 121.5(3) . . ?
C7B C6B H6B 119.2 . . ?
C5B C6B H6B 119.2 . . ?
C8B C7B C6B 117.0(4) . . ?
C8B C7B H7B 121.5 . . ?
C6B C7B H7B 121.5 . . ?
C7B C8B C3B 121.2(3) . . ?
C7B C8B C9B 132.0(3) . . ?
C3B C8B C9B 106.7(3) . . ?
N1AB C9B N1B 127.9(3) . . ?
N1AB C9B C8B 122.4(3) . . ?
N1B C9B C8B 109.7(3) . . ?
C9C N1BC C2B 121.5(3) . . ?
C2C N1C C9C 106.9(3) . . ?
C2C N1C Co1 126.4(2) . . ?
C9C N1C Co1 126.6(2) . . ?
N1CD C2C N1C 127.8(3) . . ?
N1CD C2C C3C 122.2(3) . . ?
N1C C2C C3C 110.0(3) . . ?
C8C C3C C4C 121.4(3) . . ?
C8C C3C C2C 106.3(3) . . ?
C4C C3C C2C 132.3(3) . . ?
C5C C4C C3C 116.9(4) . . ?
C5C C4C H4C 121.6 . . ?
C3C C4C H4C 121.6 . . ?
C4C C5C C6C 122.0(4) . . ?
C4C C5C H5C 119.0 . . ?
C6C C5C H5C 119.0 . . ?
C5C C6C C7C 121.4(4) . . ?
C5C C6C H6C 119.3 . . ?
C7C C6C H6C 119.3 . . ?
C6C C7C C8C 116.7(4) . . ?
C6C C7C H7C 121.6 . . ?
C8C C7C H7C 121.6 . . ?
C3C C8C C7C 121.6(3) . . ?
C3C C8C C9C 106.7(3) . . ?
C7C C8C C9C 131.6(4) . . ?
N1BC C9C N1C 127.6(3) . . ?
N1BC C9C C8C 122.4(3) . . ?
N1C C9C C8C 110.0(3) . . ?
C2C N1CD C9D 121.6(3) . . ?
C2D N1D C9D 107.4(3) . . ?
C2D N1D Co1 126.5(2) . . ?
C9D N1D Co1 126.0(2) . . ?
N1DA C2D N1D 127.9(3) . . ?
N1DA C2D C3D 122.2(3) . . ?
N1D C2D C3D 109.9(3) . . ?
C4D C3D C8D 120.3(3) . . ?
C4D C3D C2D 133.6(3) . . ?
C8D C3D C2D 106.1(3) . . ?
C5D C4D C3D 117.8(4) . . ?
C5D C4D H4D 121.1 . . ?
C3D C4D H4D 121.1 . . ?
C4D C5D C6D 121.6(4) . . ?
C4D C5D H5D 119.2 . . ?
C6D C5D H5D 119.2 . . ?
C7D C6D C5D 121.1(3) . . ?
C7D C6D H6D 119.5 . . ?
C5D C6D H6D 119.5 . . ?
C6D C7D C8D 117.5(4) . . ?
C6D C7D H7D 121.3 . . ?
C8D C7D H7D 121.3 . . ?
C7D C8D C3D 121.8(3) . . ?
C7D C8D C9D 131.8(3) . . ?
C3D C8D C9D 106.4(3) . . ?
N1CD C9D N1D 128.0(3) . . ?
N1CD C9D C8D 121.8(3) . . ?
N1D C9D C8D 110.2(3) . . ?
C2D N1DA C9A 121.5(3) . . ?
C6S N1S C2S 133.6(8) . . ?
C3S C2S N1S 112.9(7) . . ?
C3S C2S H2S 124.9 . . ?
N1S C2S H2S 122.2 . . ?
C5S C6S N1S 110.9(7) . . ?
C5S C6S H6S 123.5 . . ?
N1S C6S H6S 125.6 . . ?
C6S C5S C4S 120.3(8) . . ?
C6S C5S H5S 119.4 . . ?
C4S C5S H5S 120.2 . . ?
C3S C4S C5S 124.4(9) . . ?
C3S C4S H4S 114.5 . . ?
C5S C4S H4S 121.0 . . ?
C2S C3S C4S 117.2(7) . . ?
C2S C3S H3S 116.0 . . ?
C4S C3S H3S 126.8 . . ?

loop_
_geom_bond_atom_site_label_1
_geom_bond_atom_site_label_2
_geom_bond_distance
_geom_bond_site_symmetry_2
_geom_bond_publ_flag
Co1 N1A 1.918(3) . ?
Co1 N1D 1.921(3) . ?
Co1 N1C 1.925(3) . ?
Co1 N1B 1.925(3) . ?
Co1 C11 1.993(4) . ?
Co1 N21 2.177(3) . ?
C11 H11A 0.9800 . ?
C11 H11B 0.9800 . ?
C11 H11C 0.9800 . ?
N21 C22 1.338(5) . ?
N21 C26 1.345(5) . ?
C22 C23 1.380(5) . ?
C22 H22 0.9500 . ?
C23 C24 1.377(6) . ?
C23 H23 0.9500 . ?
C24 C25 1.379(6) . ?
C24 H24 0.9500 . ?
C25 C26 1.378(5) . ?
C25 H25 0.9500 . ?
C26 H26 0.9500 . ?
N1A C2A 1.368(5) . ?
N1A C9A 1.378(5) . ?
C2A N1AB 1.325(5) . ?
C2A C3A 1.452(5) . ?
C3A C8A 1.386(5) . ?
C3A C4A 1.388(5) . ?
C4A C5A 1.382(5) . ?
C4A H4A 0.9500 . ?
C5A C6A 1.394(5) . ?
C5A H5A 0.9500 . ?
C6A C7A 1.384(5) . ?
C6A H6A 0.9500 . ?
C7A C8A 1.393(5) . ?
C7A H7A 0.9500 . ?
C8A C9A 1.455(5) . ?
C9A N1DA 1.328(5) . ?
N1AB C9B 1.313(5) . ?
N1B C2B 1.369(5) . ?
N1B C9B 1.378(4) . ?
C2B N1BC 1.327(5) . ?
C2B C3B 1.455(5) . ?
C3B C4B 1.383(5) . ?
C3B C8B 1.394(5) . ?
C4B C5B 1.370(5) . ?
C4B H4B 0.9500 . ?
C5B C6B 1.397(5) . ?
C5B H5B 0.9500 . ?
C6B C7B 1.390(5) . ?
C6B H6B 0.9500 . ?
C7B C8B 1.386(5) . ?
C7B H7B 0.9500 . ?
C8B C9B 1.456(5) . ?
N1BC C9C 1.324(5) . ?
N1C C2C 1.373(5) . ?
N1C C9C 1.376(5) . ?
C2C N1CD 1.315(5) . ?
C2C C3C 1.456(5) . ?
C3C C8C 1.383(5) . ?
C3C C4C 1.390(5) . ?
C4C C5C 1.382(5) . ?
C4C H4C 0.9500 . ?
C5C C6C 1.384(6) . ?
C5C H5C 0.9500 . ?
C6C C7C 1.387(5) . ?
C6C H6C 0.9500 . ?
C7C C8C 1.395(5) . ?
C7C H7C 0.9500 . ?
C8C C9C 1.449(5) . ?
N1CD C9D 1.327(5) . ?
N1D C2D 1.370(5) . ?
N1D C9D 1.375(4) . ?
C2D N1DA 1.324(4) . ?
C2D C3D 1.458(5) . ?
C3D C4D 1.391(5) . ?
C3D C8D 1.399(5) . ?
C4D C5D 1.382(5) . ?
C4D H4D 0.9500 . ?
C5D C6D 1.399(5) . ?
C5D H5D 0.9500 . ?
C6D C7D 1.377(5) . ?
C6D H6D 0.9500 . ?
C7D C8D 1.390(5) . ?
C7D H7D 0.9500 . ?
C8D C9D 1.445(5) . ?
N1S C6S 1.384(8) . ?
N1S C2S 1.400(8) . ?
C2S C3S 1.385(8) . ?
C2S H2S 0.8800 . ?
C6S C5S 1.362(8) . ?
C6S H6S 0.9500 . ?
C5S C4S 1.424(8) . ?
C5S H5S 0.9500 . ?
C4S C3S 1.400(8) . ?
C4S H4S 0.9500 . ?
C3S H3S 0.9500 . ?
